data_7214646
loop_
_publ_author_name
'Maekawa, Masahiko'
'Tominaga, Toshi'
'Sugimoto, Kunihisa'
'Okubo, Takashi'
'Kuroda--Sowa, Takayoshi'
'Munakata, Megumu'
'Kitagawa, Susumu'

_publ_section_title
;
 Structural controls of 2D sheet copper(i) ethylene and carbonyl
 coordination polymers directed by anions and solvents
;
_journal_issue 18
_journal_name_full CrystEngComm
_journal_page_first 5955
_journal_paper_doi 10.1039/c2ce25211b
_journal_volume 14
_journal_year 2012
_chemical_absolute_configuration ad
_chemical_formula_sum 'C37 H30 Cu4 F24 N14 O3 P4'
_chemical_formula_weight 1552.79
_chemical_name_systematic
;
?
;
_space_group_IT_number 146
_symmetry_space_group_name_Hall 'R 3'
_symmetry_space_group_name_H-M 'R 3 :H'
_atom_sites_solution_hydrogens geom
_atom_sites_solution_primary direct
_atom_sites_solution_secondary difmap
_audit_creation_date 2010-12-13T20:40:02-00:00
_audit_creation_method 'WinGX routine CIF_UPDATE'
_cell_angle_alpha 90
_cell_angle_beta 90
_cell_angle_gamma 120
_cell_formula_units_Z 3
_cell_length_a 14.3797(15)
_cell_length_b 14.3797(15)
_cell_length_c 23.083(3)
_cell_measurement_temperature 120(2)
_cell_volume 4133.5(8)
_computing_structure_refinement 'SHELXL-97 (Sheldrick, 2008)'
_diffrn_ambient_temperature 120(2)
_diffrn_measured_fraction_theta_full 0.998
_diffrn_measured_fraction_theta_max 0.998
_diffrn_radiation_monochromator graphite
_diffrn_radiation_type MoK\a
_diffrn_radiation_wavelength 0.7107
_diffrn_reflns_av_R_equivalents 0.0401
_diffrn_reflns_av_unetI/netI 0.0604
_diffrn_reflns_limit_h_max 17
_diffrn_reflns_limit_h_min -18
_diffrn_reflns_limit_k_max 18
_diffrn_reflns_limit_k_min -17
_diffrn_reflns_limit_l_max 29
_diffrn_reflns_limit_l_min -29
_diffrn_reflns_number 10806
_diffrn_reflns_theta_full 27.47
_diffrn_reflns_theta_max 27.47
_diffrn_reflns_theta_min 3.39
_exptl_absorpt_coefficient_mu 1.772
_exptl_absorpt_correction_T_max 0.9166
_exptl_absorpt_correction_T_min 0.7183
_exptl_absorpt_correction_type multi-scan
_exptl_absorpt_process_details 'Jacobson, R. (1998) Private communication'
_exptl_crystal_density_diffrn 1.871
_exptl_crystal_density_method 'not measured'
_exptl_crystal_F_000 2298
_exptl_crystal_size_max 0.2
_exptl_crystal_size_mid 0.2
_exptl_crystal_size_min 0.05
_refine_diff_density_max 1.02
_refine_diff_density_min -0.864
_refine_diff_density_rms 0.112
_refine_ls_abs_structure_details 'Flack H D (1983), Acta Cryst. A39, 876-881'
_refine_ls_abs_structure_Flack 0.04(2)
_refine_ls_extinction_method none
_refine_ls_goodness_of_fit_ref 1.076
_refine_ls_hydrogen_treatment constr
_refine_ls_matrix_type full
_refine_ls_number_parameters 248
_refine_ls_number_reflns 4212
_refine_ls_number_restraints 1
_refine_ls_restrained_S_all 1.076
_refine_ls_R_factor_all 0.0639
_refine_ls_R_factor_gt 0.0567
_refine_ls_shift/su_max 0.005
_refine_ls_shift/su_mean 0
_refine_ls_structure_factor_coef Fsqd
_refine_ls_weighting_details 'calc w=1/[\s^2^(Fo^2^)+(0.0533P)^2^+30.4239P] where P=(Fo^2^+2Fc^2^)/3'
_refine_ls_weighting_scheme calc
_refine_ls_wR_factor_gt 0.1198
_refine_ls_wR_factor_ref 0.1231
_reflns_number_gt 3882
_reflns_number_total 4212
_reflns_threshold_expression >2\s(I)
_cod_data_source_file c2ce25211b.txt
_cod_data_source_block {[Cu4(Me2bpm)3(CO)3(MeCN)](PF6)4_0.33MeCN}n
_cod_original_cell_volume 4133.6(8)
_cod_database_code 7214646

loop_
_symmetry_equiv_pos_as_xyz
'x, y, z'
'-y, x-y, z'
'-x+y, -x, z'
'x+2/3, y+1/3, z+1/3'
'-y+2/3, x-y+1/3, z+1/3'
'-x+y+2/3, -x+1/3, z+1/3'
'x+1/3, y+2/3, z+2/3'
'-y+1/3, x-y+2/3, z+2/3'
'-x+y+1/3, -x+2/3, z+2/3'

loop_
_atom_site_label
_atom_site_type_symbol
_atom_site_fract_x
_atom_site_fract_y
_atom_site_fract_z
_atom_site_U_iso_or_equiv
_atom_site_adp_type
_atom_site_occupancy
_atom_site_symmetry_multiplicity
_atom_site_calc_flag
_atom_site_refinement_flags
Cu1 Cu 0 0 0.29539(5) 0.0135(2) Uani 1 3 d S
Cu2 Cu 0.38958(5) 0.20108(5) 0.14569(3) 0.01305(15) Uani 1 1 d .
P1 P 0.15836(14) 0.32551(15) 0.09180(9) 0.0321(4) Uani 1 1 d .
P2 P 0.3333 0.6667 0.32383(11) 0.0209(5) Uani 1 3 d S
F1A F 0.1966(8) 0.4328(9) 0.0555(5) 0.0549(16) Uani 0.592(13) 1 d P
F2A F 0.1193(9) 0.2413(10) 0.1427(5) 0.0549(16) Uani 0.592(13) 1 d P
F3A F 0.0389(7) 0.3109(9) 0.0895(4) 0.0549(16) Uani 0.592(13) 1 d P
F4A F 0.1434(8) 0.2614(8) 0.0353(4) 0.0549(16) Uani 0.592(13) 1 d P
F5A F 0.2795(10) 0.3514(9) 0.0976(6) 0.0549(16) Uani 0.592(13) 1 d P
F6A F 0.1745(7) 0.3925(8) 0.1525(5) 0.0549(16) Uani 0.592(13) 1 d P
F1B F 0.1856(12) 0.4015(12) 0.0349(7) 0.057(2) Uani 0.408(13) 1 d P
F2B F 0.1331(13) 0.2181(13) 0.1296(7) 0.057(2) Uani 0.408(13) 1 d P
F3B F 0.0339(11) 0.2521(12) 0.0747(6) 0.057(2) Uani 0.408(13) 1 d P
F4B F 0.1760(12) 0.2445(11) 0.0490(6) 0.057(2) Uani 0.408(13) 1 d P
F5B F 0.2806(15) 0.3795(13) 0.1055(9) 0.057(2) Uani 0.408(13) 1 d P
F6B F 0.1467(11) 0.4063(11) 0.1289(7) 0.057(2) Uani 0.408(13) 1 d P
F7 F 0.2688(5) 0.7023(5) 0.2846(2) 0.0647(16) Uani 1 1 d .
F8 F 0.3690(6) 0.7688(4) 0.3644(2) 0.0777(19) Uani 1 1 d .
N1 N 0.2913(4) 0.0901(4) 0.2066(2) 0.0140(9) Uani 1 1 d .
N2 N 0.1330(3) -0.0037(3) 0.26529(19) 0.0125(9) Uani 1 1 d .
N3 N 0.4852(3) 0.1353(4) 0.17034(19) 0.0134(9) Uani 1 1 d .
N4 N 0.6418(4) 0.1200(4) 0.1743(2) 0.0149(9) Uani 1 1 d .
N6 N 0.6667 0.3333 0.2558(7) 0.078(5) Uani 1 3 d S
C1 C 0.1915(4) 0.0672(4) 0.2242(2) 0.0130(10) Uani 1 1 d .
H1 H 0.161 0.1047 0.2057 0.016 Uiso 1 1 calc R
C2 C 0.1740(4) -0.0604(4) 0.2903(2) 0.0133(10) Uani 1 1 d .
C3 C 0.2728(5) -0.0465(4) 0.2725(2) 0.0178(11) Uani 1 1 d .
H3 H 0.3002 -0.0888 0.2886 0.021 Uiso 1 1 calc R
C4 C 0.3303(4) 0.0304(4) 0.2306(2) 0.0119(10) Uani 1 1 d .
C5 C 0.1128(4) -0.1366(4) 0.3388(3) 0.0166(11) Uani 1 1 d .
H5A H 0.0357 -0.1725 0.3304 0.025 Uiso 1 1 calc R
H5B H 0.1276 -0.0966 0.3752 0.025 Uiso 1 1 calc R
H5C H 0.1353 -0.1905 0.3423 0.025 Uiso 1 1 calc R
C6 C 0.5831(4) 0.1616(4) 0.1546(2) 0.0168(11) Uani 1 1 d .
H6 H 0.6157 0.2163 0.126 0.02 Uiso 1 1 calc R
C7 C 0.5941(4) 0.0374(4) 0.2119(2) 0.0160(11) Uani 1 1 d .
C8 C 0.4874(4) 0.0012(4) 0.2293(3) 0.0168(11) Uani 1 1 d .
H8 H 0.451 -0.0593 0.2541 0.02 Uiso 1 1 calc R
C9 C 0.4376(5) 0.0545(4) 0.2102(2) 0.0153(11) Uani 1 1 d .
C10 C 0.6555(5) -0.0105(5) 0.2364(3) 0.0237(13) Uani 1 1 d .
H10A H 0.6959 -0.0212 0.2055 0.036 Uiso 1 1 calc R
H10B H 0.6058 -0.0799 0.2542 0.036 Uiso 1 1 calc R
H10C H 0.7054 0.0377 0.2658 0.036 Uiso 1 1 calc R
O1 O 0.3099(5) 0.1777(5) 0.0258(2) 0.0476(12) Uani 1 1 d .
C11 C 0.3403(8) 0.1867(7) 0.0717(3) 0.0476(12) Uani 1 1 d .
N5 N 0 0 0.3797(4) 0.0378(16) Uani 1 3 d S
C12 C 0 0 0.4292(5) 0.0378(16) Uani 1 3 d S
C13 C 0 0 0.4913(5) 0.0378(16) Uani 1 3 d S
H13A H 0.0302 -0.0436 0.5054 0.057 Uiso 0.33 1 calc PR
H13B H -0.0738 -0.0302 0.5054 0.057 Uiso 0.33 1 calc PR
H13C H 0.0436 0.0738 0.5054 0.057 Uiso 0.33 1 calc PR
C14 C 0.6667 0.3333 0.3035(8) 0.067(5) Uani 1 3 d S
C15 C 0.6667 0.3333 0.3665(8) 0.071(5) Uani 1 3 d S
H15A H 0.7081 0.3008 0.3806 0.107 Uiso 0.33 1 calc PR
H15B H 0.5927 0.2919 0.3806 0.107 Uiso 0.33 1 calc PR
H15C H 0.6992 0.4073 0.3806 0.107 Uiso 0.33 1 calc PR

loop_
_atom_site_aniso_label
_atom_site_aniso_U_11
_atom_site_aniso_U_22
_atom_site_aniso_U_33
_atom_site_aniso_U_23
_atom_site_aniso_U_13
_atom_site_aniso_U_12
Cu1 0.0136(4) 0.0136(4) 0.0132(5) 0 0 0.00680(18)
Cu2 0.0112(3) 0.0121(3) 0.0145(3) 0.0020(3) -0.0002(3) 0.0049(3)
P1 0.0237(9) 0.0355(10) 0.0367(10) 0.0177(8) 0.0107(7) 0.0144(8)
P2 0.0248(8) 0.0248(8) 0.0130(12) 0 0 0.0124(4)
F1A 0.051(2) 0.071(3) 0.060(3) 0.020(2) 0.0052(19) 0.043(2)
F2A 0.051(2) 0.071(3) 0.060(3) 0.020(2) 0.0052(19) 0.043(2)
F3A 0.051(2) 0.071(3) 0.060(3) 0.020(2) 0.0052(19) 0.043(2)
F4A 0.051(2) 0.071(3) 0.060(3) 0.020(2) 0.0052(19) 0.043(2)
F5A 0.051(2) 0.071(3) 0.060(3) 0.020(2) 0.0052(19) 0.043(2)
F6A 0.051(2) 0.071(3) 0.060(3) 0.020(2) 0.0052(19) 0.043(2)
F1B 0.053(4) 0.056(4) 0.063(4) 0.018(3) 0.006(3) 0.027(3)
F2B 0.053(4) 0.056(4) 0.063(4) 0.018(3) 0.006(3) 0.027(3)
F3B 0.053(4) 0.056(4) 0.063(4) 0.018(3) 0.006(3) 0.027(3)
F4B 0.053(4) 0.056(4) 0.063(4) 0.018(3) 0.006(3) 0.027(3)
F5B 0.053(4) 0.056(4) 0.063(4) 0.018(3) 0.006(3) 0.027(3)
F6B 0.053(4) 0.056(4) 0.063(4) 0.018(3) 0.006(3) 0.027(3)
F7 0.092(4) 0.115(5) 0.036(3) 0.001(3) -0.008(3) 0.089(4)
F8 0.129(6) 0.057(3) 0.037(3) -0.027(3) -0.007(3) 0.039(4)
N1 0.013(2) 0.014(2) 0.016(2) 0.0015(18) -0.0008(18) 0.0080(19)
N2 0.010(2) 0.009(2) 0.015(2) -0.0003(16) 0.0007(17) 0.0013(18)
N3 0.009(2) 0.013(2) 0.016(2) 0.0069(17) 0.0002(17) 0.0038(18)
N4 0.015(2) 0.011(2) 0.018(2) 0.0009(17) 0.0000(18) 0.0056(19)
N6 0.089(8) 0.089(8) 0.058(10) 0 0 0.044(4)
C1 0.014(2) 0.012(2) 0.015(3) 0.002(2) -0.002(2) 0.008(2)
C2 0.013(2) 0.010(2) 0.015(3) -0.0044(19) -0.0049(19) 0.005(2)
C3 0.017(3) 0.015(3) 0.021(3) 0.001(2) -0.001(2) 0.007(2)
C4 0.009(2) 0.013(2) 0.013(2) -0.0033(19) -0.0036(19) 0.004(2)
C5 0.014(3) 0.013(3) 0.023(3) 0.005(2) -0.001(2) 0.007(2)
C6 0.012(3) 0.016(3) 0.019(3) 0.000(2) 0.002(2) 0.004(2)
C7 0.016(3) 0.016(3) 0.017(3) -0.001(2) 0.001(2) 0.009(2)
C8 0.015(3) 0.012(3) 0.020(3) 0.004(2) 0.000(2) 0.005(2)
C9 0.018(3) 0.012(2) 0.015(3) -0.001(2) 0.001(2) 0.007(2)
C10 0.021(3) 0.025(3) 0.034(3) 0.015(3) 0.009(3) 0.018(3)
O1 0.071(3) 0.059(3) 0.026(2) -0.005(2) -0.011(2) 0.042(3)
C11 0.071(3) 0.059(3) 0.026(2) -0.005(2) -0.011(2) 0.042(3)
N5 0.047(2) 0.047(2) 0.020(3) 0 0 0.0233(12)
C12 0.047(2) 0.047(2) 0.020(3) 0 0 0.0233(12)
C13 0.047(2) 0.047(2) 0.020(3) 0 0 0.0233(12)
C14 0.082(8) 0.082(8) 0.037(9) 0 0 0.041(4)
C15 0.077(8) 0.077(8) 0.060(12) 0 0 0.038(4)

loop_
_atom_type_symbol
_atom_type_description
_atom_type_scat_dispersion_real
_atom_type_scat_dispersion_imag
_atom_type_scat_source
C C 0.0033 0.0016 'International Tables Vol C Tables 4.2.6.8 and 6.1.1.4'
H H 0 0 'International Tables Vol C Tables 4.2.6.8 and 6.1.1.4'
Cu Cu 0.3201 1.2651 'International Tables Vol C Tables 4.2.6.8 and 6.1.1.4'
F F 0.0171 0.0103 'International Tables Vol C Tables 4.2.6.8 and 6.1.1.4'
N N 0.0061 0.0033 'International Tables Vol C Tables 4.2.6.8 and 6.1.1.4'
O O 0.0106 0.006 'International Tables Vol C Tables 4.2.6.8 and 6.1.1.4'
P P 0.1023 0.0942 'International Tables Vol C Tables 4.2.6.8 and 6.1.1.4'

loop_
_geom_angle_atom_site_label_1
_geom_angle_atom_site_label_2
_geom_angle_atom_site_label_3
_geom_angle
_geom_angle_site_symmetry_1
_geom_angle_site_symmetry_3
N5 Cu1 N2 109.71(12) . 3
N5 Cu1 N2 109.71(12) . 2
N2 Cu1 N2 109.23(13) 3 2
N5 Cu1 N2 109.71(12) . .
N2 Cu1 N2 109.23(13) 3 .
N2 Cu1 N2 109.23(13) 2 .
C11 Cu2 N1 118.3(3) . .
C11 Cu2 N4 114.5(3) . 3_665
N1 Cu2 N4 115.88(18) . 3_665
C11 Cu2 N3 120.6(3) . .
N1 Cu2 N3 79.44(17) . .
N4 Cu2 N3 102.75(17) 3_665 .
F6B P1 F4A 153.5(6) . .
F6B P1 F5B 91.8(8) . .
F4A P1 F5B 104.7(7) . .
F6B P1 F2A 91.9(7) . .
F4A P1 F2A 106.3(6) . .
F5B P1 F2A 96.4(8) . .
F6B P1 F1A 70.9(6) . .
F4A P1 F1A 90.7(5) . .
F5B P1 F1A 82.4(7) . .
F2A P1 F1A 162.6(6) . .
F6B P1 F5A 107.4(7) . .
F4A P1 F5A 91.2(6) . .
F5B P1 F5A 15.9(7) . .
F2A P1 F5A 92.6(6) . .
F1A P1 F5A 90.6(6) . .
F6B P1 F3B 97.4(8) . .
F4A P1 F3B 68.0(6) . .
F5B P1 F3B 170.2(8) . .
F2A P1 F3B 80.0(6) . .
F1A P1 F3B 103.8(6) . .
F5A P1 F3B 154.4(7) . .
F6B P1 F3A 66.6(7) . .
F4A P1 F3A 94.2(5) . .
F5B P1 F3A 158.1(7) . .
F2A P1 F3A 88.7(5) . .
F1A P1 F3A 86.5(5) . .
F5A P1 F3A 174.0(6) . .
F3B P1 F3A 31.6(5) . .
F6B P1 F1B 91.3(7) . .
F4A P1 F1B 68.6(6) . .
F5B P1 F1B 89.8(9) . .
F2A P1 F1B 172.9(7) . .
F1A P1 F1B 22.1(6) . .
F5A P1 F1B 92.5(7) . .
F3B P1 F1B 93.3(7) . .
F3A P1 F1B 86.8(6) . .
F6B P1 F4B 176.4(7) . .
F4A P1 F4B 25.2(5) . .
F5B P1 F4B 86.6(8) . .
F2A P1 F4B 91.5(7) . .
F1A P1 F4B 105.7(6) . .
F5A P1 F4B 71.2(7) . .
F3B P1 F4B 84.4(7) . .
F3A P1 F4B 114.7(7) . .
F1B P1 F4B 85.4(7) . .
F6B P1 F2B 111.2(9) . .
F4A P1 F2B 89.3(7) . .
F5B P1 F2B 91.4(8) . .
F2A P1 F2B 19.7(6) . .
F1A P1 F2B 173.6(6) . .
F5A P1 F2B 83.0(7) . .
F3B P1 F2B 82.1(7) . .
F3A P1 F2B 99.9(6) . .
F1B P1 F2B 157.4(9) . .
F4B P1 F2B 72.1(8) . .
F6B P1 F6A 27.2(5) . .
F4A P1 F6A 179.2(5) . .
F5B P1 F6A 75.1(7) . .
F2A P1 F6A 73.0(6) . .
F1A P1 F6A 90.1(5) . .
F5A P1 F6A 88.5(5) . .
F3B P1 F6A 112.2(6) . .
F3A P1 F6A 86.2(5) . .
F1B P1 F6A 112.1(6) . .
F4B P1 F6A 154.1(6) . .
F2B P1 F6A 90.0(7) . .
F7 P2 F7 89.5(3) . 3_565
F7 P2 F7 89.5(3) . 2_665
F7 P2 F7 89.5(3) 3_565 2_665
F7 P2 F8 90.5(3) . .
F7 P2 F8 91.0(3) 3_565 .
F7 P2 F8 179.5(4) 2_665 .
F7 P2 F8 91.0(3) . 2_665
F7 P2 F8 179.5(4) 3_565 2_665
F7 P2 F8 90.5(3) 2_665 2_665
F8 P2 F8 89.0(3) . 2_665
F7 P2 F8 179.5(4) . 3_565
F7 P2 F8 90.5(3) 3_565 3_565
F7 P2 F8 91.0(3) 2_665 3_565
F8 P2 F8 89.0(3) . 3_565
F8 P2 F8 89.0(3) 2_665 3_565
F1B F1A P1 82(2) . .
F2B F2A P1 87(2) . .
F3B F3A P1 73.2(11) . .
F3B F3A F6B 125.2(14) . .
P1 F3A F6B 53.8(6) . .
F4B F4A P1 84.7(17) . .
F4B F4A F3B 117.8(17) . .
P1 F4A F3B 57.6(6) . .
F6B F6A P1 66.6(15) . .
F1A F1B P1 76(2) . .
F2A F2B P1 73(2) . .
F3A F3B P1 75.2(12) . .
F3A F3B F4A 119.1(14) . .
P1 F3B F4A 54.5(5) . .
F4A F4B P1 70.1(16) . .
F6A F6B P1 86.1(15) . .
F6A F6B F3A 123.5(17) . .
P1 F6B F3A 59.6(6) . .
C4 N1 C1 116.4(5) . .
C4 N1 Cu2 115.3(3) . .
C1 N1 Cu2 128.3(3) . .
C1 N2 C2 117.7(5) . .
C1 N2 Cu1 117.2(4) . .
C2 N2 Cu1 124.2(4) . .
C6 N3 C9 116.1(5) . .
C6 N3 Cu2 130.1(4) . .
C9 N3 Cu2 113.8(4) . .
C6 N4 C7 117.2(5) . .
C6 N4 Cu2 117.6(4) . 2_655
C7 N4 Cu2 125.2(4) . 2_655
N2 C1 N1 125.4(5) . .
N2 C2 C3 120.5(5) . .
N2 C2 C5 119.0(5) . .
C3 C2 C5 120.5(5) . .
C4 C3 C2 118.6(5) . .
N1 C4 C3 121.2(5) . .
N1 C4 C9 115.8(5) . .
C3 C4 C9 122.9(5) . .
N3 C6 N4 127.1(5) . .
N4 C7 C8 119.2(5) . .
N4 C7 C10 119.9(5) . .
C8 C7 C10 120.8(5) . .
C9 C8 C7 118.9(5) . .
C8 C9 N3 121.2(5) . .
C8 C9 C4 123.2(5) . .
N3 C9 C4 115.6(5) . .
O1 C11 Cu2 179.8(9) . .
C12 N5 Cu1 180.000(2) . .
N5 C12 C13 180.000(3) . .
N6 C14 C15 180.000(5) . .

loop_
_geom_bond_atom_site_label_1
_geom_bond_atom_site_label_2
_geom_bond_distance
_geom_bond_site_symmetry_2
Cu1 N5 1.946(10) .
Cu1 N2 2.060(4) 3
Cu1 N2 2.060(4) 2
Cu1 N2 2.060(4) .
Cu2 C11 1.822(8) .
Cu2 N1 2.066(5) .
Cu2 N4 2.070(5) 3_665
Cu2 N3 2.100(4) .
P1 F6B 1.518(15) .
P1 F4A 1.550(10) .
P1 F5B 1.56(2) .
P1 F2A 1.576(11) .
P1 F1A 1.593(10) .
P1 F5A 1.595(12) .
P1 F3B 1.607(14) .
P1 F3A 1.624(9) .
P1 F1B 1.627(15) .
P1 F4B 1.641(15) .
P1 F2B 1.648(15) .
P1 F6A 1.650(10) .
P2 F7 1.555(5) .
P2 F7 1.555(5) 3_565
P2 F7 1.555(5) 2_665
P2 F8 1.595(5) .
P2 F8 1.595(5) 2_665
P2 F8 1.595(5) 3_565
F1A F1B 0.619(17) .
F2A F2B 0.557(16) .
F3A F3B 0.881(15) .
F3A F6B 1.728(18) .
F4A F4B 0.702(14) .
F4A F3B 1.765(17) .
F6A F6B 0.757(13) .
N1 C4 1.356(7) .
N1 C1 1.363(7) .
N2 C1 1.338(7) .
N2 C2 1.352(7) .
N3 C6 1.314(7) .
N3 C9 1.367(7) .
N4 C6 1.334(7) .
N4 C7 1.350(7) .
N4 Cu2 2.070(5) 2_655
N6 C14 1.10(2) .
C2 C3 1.394(8) .
C2 C5 1.503(7) .
C3 C4 1.388(7) .
C4 C9 1.480(7) .
C7 C8 1.410(8) .
C7 C10 1.477(8) .
C8 C9 1.357(8) .
O1 C11 1.129(9) .
N5 C12 1.142(15) .
C12 C13 1.433(16) .
C14 C15 1.45(2) .
